data_2210008
loop_
_publ_author_name
'Li, Wu'
'Yang, Lu'
'Zheng, Qi-Tai '

_publ_section_title
8,9-Dimethoxy-6-methyl-6,11,12,14-tetrahydro-6a<i>H</i>-1,3-dioxolo[4,5-<i>h</i>]isoquino[2,1-<i>b</i>]isoquinoline
_journal_coeditor_code TK2055
_journal_issue 8
_journal_name_full 'Acta Crystallographica Section E'
_journal_page_first o3137
_journal_page_last o3138
_journal_paper_doi 10.1107/S1600536806024287
_journal_volume 62
_journal_year 2006
_chemical_formula_iupac 'C21 H23 N O4'
_chemical_formula_moiety 'C21 H23 N O4'
_chemical_formula_sum 'C21 H23 N O4'
_chemical_formula_weight 353.40
_chemical_name_common cavidine
_chemical_name_systematic
;
8,9-Dimethoxy-6-methyl-6,11,12,14-tetrahydro-6aH-1,3-
dioxolo[4,5-h]isoquino[2,1-b]isoquinoline
;
_space_group_IT_number 19
_symmetry_cell_setting orthorhombic
_symmetry_space_group_name_Hall 'P 2ac 2ab'
_symmetry_space_group_name_H-M 'P 21 21 21'
_atom_sites_solution_hydrogens geom
_atom_sites_solution_primary direct
_atom_sites_solution_secondary difmap
_audit_creation_method SHELXL-97
_cell_angle_alpha 90
_cell_angle_beta 90
_cell_angle_gamma 90
_cell_formula_units_Z 4
_cell_length_a 7.7400(10)
_cell_length_b 8.2320(10)
_cell_length_c 28.499(2)
_cell_measurement_reflns_used 9552
_cell_measurement_temperature 295(2)
_cell_measurement_theta_max 27.2
_cell_measurement_theta_min 2.6
_cell_volume 1815.8(3)
_computing_cell_refinement 'SCALE (Otwinowski & Minor, 1997)'
_computing_data_collection 'DENZO (Otwinowski & Minor, 1997)'
_computing_data_reduction SCALE
_computing_molecular_graphics 'ORTEPII (Johnson, 1976) and PLUTON (Spek, 2001)'
_computing_publication_material SHELXL97
_computing_structure_refinement SHELXL97
_computing_structure_solution 'SHELXS97 (Sheldrick, 1997)'
_diffrn_ambient_temperature 295(2)
_diffrn_detector_area_resol_mean 0
_diffrn_measured_fraction_theta_full 0.960
_diffrn_measured_fraction_theta_max 0.960
_diffrn_measurement_device_type 'MAC DIP 2030K'
_diffrn_measurement_method \w
_diffrn_radiation_monochromator graphite
_diffrn_radiation_source 'rotating anode'
_diffrn_radiation_type MoK\a
_diffrn_radiation_wavelength 0.71073
_diffrn_reflns_av_R_equivalents 0.068
_diffrn_reflns_av_sigmaI/netI 0.042
_diffrn_reflns_limit_h_max 9
_diffrn_reflns_limit_h_min -9
_diffrn_reflns_limit_k_max 10
_diffrn_reflns_limit_k_min -10
_diffrn_reflns_limit_l_max 36
_diffrn_reflns_limit_l_min -36
_diffrn_reflns_number 9552
_diffrn_reflns_theta_full 27.2
_diffrn_reflns_theta_max 27.2
_diffrn_reflns_theta_min 2.6
_diffrn_standards_number 0
_exptl_absorpt_coefficient_mu 0.089
_exptl_absorpt_correction_type none
_exptl_crystal_colour colourless
_exptl_crystal_density_diffrn 1.293
_exptl_crystal_density_method 'not measured'
_exptl_crystal_description block
_exptl_crystal_F_000 752
_exptl_crystal_size_max 0.20
_exptl_crystal_size_mid 0.20
_exptl_crystal_size_min 0.10
_refine_diff_density_max 0.23
_refine_diff_density_min -0.26
_refine_ls_extinction_coef 0.079(9)
_refine_ls_extinction_expression Fc^*^=kFc[1+0.001xFc^2^\l^3^/sin(2\q)]^-1/4^
_refine_ls_extinction_method SHELXL97
_refine_ls_goodness_of_fit_ref 1.09
_refine_ls_hydrogen_treatment constr
_refine_ls_matrix_type full
_refine_ls_number_parameters 236
_refine_ls_number_reflns 2261
_refine_ls_number_restraints 0
_refine_ls_restrained_S_all 1.09
_refine_ls_R_factor_all 0.090
_refine_ls_R_factor_gt 0.070
_refine_ls_shift/su_max 0.004
_refine_ls_shift/su_mean 0.001
_refine_ls_structure_factor_coef Fsqd
_refine_ls_weighting_details 'calc w=1/[\s^2^(Fo^2^)+(0.0652P)^2^+1.0977P] where P=(Fo^2^+2Fc^2^)/3'
_refine_ls_weighting_scheme calc
_refine_ls_wR_factor_gt 0.163
_refine_ls_wR_factor_ref 0.177
_reflns_number_gt 1920
_reflns_number_total 2261
_reflns_threshold_expression I>2\s(I)
_cod_data_source_file tk2055.cif
_cod_data_source_block I
_cod_database_code 2210008
_cod_database_fobs_code 2210008

loop_
_symmetry_equiv_pos_as_xyz
'x, y, z'
'-x+1/2, -y, z+1/2'
'x+1/2, -y+1/2, -z'
'-x, y+1/2, -z+1/2'

loop_
_atom_site_type_symbol
_atom_site_label
_atom_site_fract_x
_atom_site_fract_y
_atom_site_fract_z
_atom_site_U_iso_or_equiv
_atom_site_adp_type
_atom_site_calc_flag
_atom_site_refinement_flags
_atom_site_occupancy
O O1 0.4933(4) 0.1105(5) 0.64565(9) 0.0709(10) Uani d . 1
C C2 0.5708(7) 0.1295(8) 0.60017(15) 0.0725(15) Uani d . 1
H H2A 0.5469 0.0346 0.5811 0.087 Uiso calc R 1
H H2B 0.5223 0.2238 0.5846 0.087 Uiso calc R 1
O O3 0.7498(5) 0.1489(5) 0.60540(10) 0.0809(12) Uani d . 1
C C3A 0.7814(6) 0.1393(6) 0.65316(13) 0.0593(11) Uani d . 1
C C4 0.9367(6) 0.1500(7) 0.67545(15) 0.0677(13) Uani d . 1
H H4A 1.0394 0.1644 0.6591 0.081 Uiso calc R 1
C C5A 0.7796(5) 0.1152(5) 0.74914(13) 0.0495(9) Uani d . 1
C C5 0.9328(6) 0.1380(7) 0.72438(14) 0.0637(12) Uani d . 1
H H5A 1.0361 0.1455 0.7409 0.076 Uiso calc R 1
C C6 0.7838(5) 0.1066(5) 0.80285(12) 0.0473(9) Uani d . 1
H H6A 0.8765 0.0319 0.8119 0.057 Uiso calc R 1
C C6B 0.6021(5) 0.0446(5) 0.87542(12) 0.0466(9) Uani d . 1
C C6A 0.6121(5) 0.0372(5) 0.82176(11) 0.0477(9) Uani d . 1
H H6B 0.6035 -0.0768 0.8121 0.057 Uiso calc R 1
C C7 0.7393(5) -0.0213(5) 0.90180(12) 0.0523(10) Uani d . 1
H H7A 0.8316 -0.0703 0.8864 0.063 Uiso calc R 1
C C8 0.7382(6) -0.0140(5) 0.95009(13) 0.0542(10) Uani d . 1
C C9 0.6008(6) 0.0599(5) 0.97352(12) 0.0550(10) Uani d . 1
C C10A 0.4642(5) 0.1139(5) 0.89816(13) 0.0514(10) Uani d . 1
C C10 0.4664(6) 0.1211(6) 0.94778(14) 0.0591(11) Uani d . 1
H H10A 0.3738 0.1687 0.9634 0.071 Uiso calc R 1
C C11 0.3125(6) 0.1796(7) 0.87179(14) 0.0642(12) Uani d . 1
H H11A 0.3226 0.2966 0.8690 0.077 Uiso calc R 1
H H11B 0.2069 0.1554 0.8887 0.077 Uiso calc R 1
C C12 0.3048(5) 0.1042(7) 0.82340(14) 0.0631(12) Uani d . 1
H H12A 0.2804 -0.0110 0.8260 0.076 Uiso calc R 1
H H12B 0.2129 0.1542 0.8053 0.076 Uiso calc R 1
N N13 0.4700(4) 0.1281(5) 0.79958(10) 0.0497(8) Uani d . 1
C C14A 0.6230(5) 0.1040(5) 0.72535(12) 0.0479(9) Uani d . 1
C C14B 0.6315(6) 0.1160(5) 0.67676(13) 0.0531(10) Uani d . 1
C C14 0.4549(5) 0.0814(7) 0.75034(14) 0.0586(11) Uani d . 1
H H14A 0.3667 0.1471 0.7353 0.070 Uiso calc R 1
H H14B 0.4199 -0.0315 0.7483 0.070 Uiso calc R 1
C C15 0.8255(6) 0.2734(6) 0.82372(13) 0.0608(11) Uani d . 1
H H15A 0.9326 0.3121 0.8110 0.091 Uiso calc R 1
H H15B 0.8352 0.2643 0.8572 0.091 Uiso calc R 1
H H15C 0.7346 0.3482 0.8161 0.091 Uiso calc R 1
O O16 0.8663(4) -0.0741(5) 0.97883(9) 0.0742(10) Uani d . 1
C C17 1.0069(8) -0.1530(8) 0.95781(18) 0.0895(19) Uani d . 1
H H17A 1.0862 -0.1879 0.9816 0.134 Uiso calc R 1
H H17B 1.0643 -0.0794 0.9368 0.134 Uiso calc R 1
H H17C 0.9664 -0.2456 0.9405 0.134 Uiso calc R 1
O O18 0.6133(5) 0.0643(4) 1.02155(9) 0.0716(10) Uani d . 1
C C19 0.4679(8) 0.1182(8) 1.04653(16) 0.0904(19) Uani d . 1
H H19A 0.4916 0.1141 1.0796 0.136 Uiso calc R 1
H H19B 0.3711 0.0494 1.0395 0.136 Uiso calc R 1
H H19C 0.4415 0.2279 1.0376 0.136 Uiso calc R 1

loop_
_atom_site_aniso_label
_atom_site_aniso_U_11
_atom_site_aniso_U_22
_atom_site_aniso_U_33
_atom_site_aniso_U_12
_atom_site_aniso_U_13
_atom_site_aniso_U_23
O1 0.0746(19) 0.098(3) 0.0401(14) -0.008(2) -0.0132(14) 0.0016(16)
C2 0.087(3) 0.085(4) 0.046(2) 0.008(3) -0.005(2) -0.001(2)
O3 0.092(3) 0.111(3) 0.0398(14) -0.001(3) 0.0045(16) 0.0010(17)
C3A 0.076(3) 0.063(3) 0.0393(19) 0.010(3) 0.004(2) 0.002(2)
C4 0.068(3) 0.082(3) 0.053(2) 0.007(3) 0.014(2) 0.001(2)
C5A 0.057(2) 0.049(2) 0.0419(17) 0.002(2) -0.0005(17) 0.0023(18)
C5 0.054(2) 0.084(4) 0.053(2) 0.006(3) 0.0043(19) 0.004(2)
C6 0.0505(19) 0.053(2) 0.0384(17) 0.002(2) -0.0045(16) 0.0020(17)
C6B 0.056(2) 0.045(2) 0.0394(17) -0.003(2) -0.0017(16) 0.0012(15)
C6A 0.054(2) 0.052(2) 0.0375(17) 0.000(2) -0.0039(16) 0.0015(16)
C7 0.052(2) 0.062(3) 0.0427(18) 0.006(2) -0.0008(17) 0.0006(17)
C8 0.061(2) 0.058(2) 0.0432(18) 0.006(2) -0.0083(18) 0.0045(17)
C9 0.071(3) 0.058(2) 0.0356(17) 0.001(2) -0.0001(19) 0.0016(17)
C10A 0.057(2) 0.057(2) 0.0404(18) -0.001(2) 0.0009(17) 0.0021(17)
C10 0.065(2) 0.064(3) 0.049(2) 0.017(3) 0.0044(19) -0.001(2)
C11 0.057(2) 0.086(3) 0.050(2) 0.014(3) -0.0040(19) 0.002(2)
C12 0.050(2) 0.088(3) 0.052(2) -0.004(2) -0.0015(18) 0.007(2)
N13 0.0445(15) 0.065(2) 0.0400(15) 0.0006(17) -0.0045(13) 0.0029(16)
C14A 0.053(2) 0.053(2) 0.0374(17) -0.004(2) -0.0037(16) 0.0003(16)
C14B 0.066(2) 0.052(2) 0.0407(18) -0.004(2) -0.0076(19) 0.0009(17)
C14 0.058(3) 0.075(3) 0.0429(18) -0.008(2) -0.0052(18) 0.009(2)
C15 0.064(2) 0.069(3) 0.050(2) -0.013(2) -0.010(2) 0.002(2)
O16 0.075(2) 0.104(3) 0.0434(14) 0.024(2) -0.0095(15) 0.0047(16)
C17 0.082(3) 0.114(5) 0.073(3) 0.041(4) 0.001(3) 0.015(3)
O18 0.086(2) 0.092(2) 0.0367(12) 0.019(2) 0.0004(15) -0.0050(15)
C19 0.103(4) 0.117(5) 0.051(2) 0.025(4) 0.010(3) -0.013(3)

loop_
_atom_type_symbol
_atom_type_description
_atom_type_scat_dispersion_real
_atom_type_scat_dispersion_imag
_atom_type_scat_source
C C 0.0033 0.0016 'International Tables Vol C Tables 4.2.6.8 and 6.1.1.4'
H H 0.0000 0.0000 'International Tables Vol C Tables 4.2.6.8 and 6.1.1.4'
N N 0.0061 0.0033 'International Tables Vol C Tables 4.2.6.8 and 6.1.1.4'
O O 0.0106 0.0060 'International Tables Vol C Tables 4.2.6.8 and 6.1.1.4'

loop_
_geom_angle_atom_site_label_1
_geom_angle_atom_site_label_2
_geom_angle_atom_site_label_3
_geom_angle
C14B O1 C2 104.5(3)
O3 C2 O1 109.2(4)
O3 C2 H2A 109.8
O1 C2 H2A 109.8
O3 C2 H2B 109.8
O1 C2 H2B 109.8
H2A C2 H2B 108.3
C3A O3 C2 105.8(4)
C14B C3A C4 122.2(3)
C14B C3A O3 110.2(4)
C4 C3A O3 127.6(4)
C3A C4 C5 116.2(4)
C3A C4 H4A 121.9
C5 C4 H4A 121.9
C14A C5A C5 120.3(3)
C14A C5A C6 120.1(3)
C5 C5A C6 119.6(4)
C5A C5 C4 122.2(4)
C5A C5 H5A 118.9
C4 C5 H5A 118.9
C5A C6 C15 110.6(3)
C5A C6 C6A 110.4(3)
C15 C6 C6A 112.2(3)
C5A C6 H6A 107.8
C15 C6 H6A 107.8
C6A C6 H6A 107.8
C10A C6B C7 119.6(3)
C10A C6B C6A 121.8(3)
C7 C6B C6A 118.6(3)
N13 C6A C6B 111.8(3)
N13 C6A C6 107.7(3)
C6B C6A C6 112.2(3)
N13 C6A H6B 108.4
C6B C6A H6B 108.4
C6 C6A H6B 108.4
C8 C7 C6B 120.7(4)
C8 C7 H7A 119.6
C6B C7 H7A 119.6
O16 C8 C7 125.0(4)
O16 C8 C9 114.9(3)
C7 C8 C9 120.2(4)
C10 C9 O18 125.3(4)
C10 C9 C8 118.9(3)
O18 C9 C8 115.8(4)
C6B C10A C10 118.6(4)
C6B C10A C11 121.6(3)
C10 C10A C11 119.8(4)
C9 C10 C10A 122.0(4)
C9 C10 H10A 119.0
C10A C10 H10A 119.0
C10A C11 C12 109.9(4)
C10A C11 H11A 109.7
C12 C11 H11A 109.7
C10A C11 H11B 109.7
C12 C11 H11B 109.7
H11A C11 H11B 108.2
N13 C12 C11 109.5(4)
N13 C12 H12A 109.8
C11 C12 H12A 109.8
N13 C12 H12B 109.8
C11 C12 H12B 109.8
H12A C12 H12B 108.2
C14 N13 C12 110.0(3)
C14 N13 C6A 109.8(3)
C12 N13 C6A 112.7(3)
C5A C14A C14B 116.1(4)
C5A C14A C14 122.3(3)
C14B C14A C14 121.7(4)
C3A C14B O1 110.3(3)
C3A C14B C14A 123.0(4)
O1 C14B C14A 126.6(4)
N13 C14 C14A 110.8(3)
N13 C14 H14A 109.5
C14A C14 H14A 109.5
N13 C14 H14B 109.5
C14A C14 H14B 109.5
H14A C14 H14B 108.1
C6 C15 H15A 109.5
C6 C15 H15B 109.5
H15A C15 H15B 109.5
C6 C15 H15C 109.5
H15A C15 H15C 109.5
H15B C15 H15C 109.5
C8 O16 C17 118.1(3)
O16 C17 H17A 109.5
O16 C17 H17B 109.5
H17A C17 H17B 109.5
O16 C17 H17C 109.5
H17A C17 H17C 109.5
H17B C17 H17C 109.5
C9 O18 C19 117.2(4)
O18 C19 H19A 109.5
O18 C19 H19B 109.5
H19A C19 H19B 109.5
O18 C19 H19C 109.5
H19A C19 H19C 109.5
H19B C19 H19C 109.5

loop_
_geom_bond_atom_site_label_1
_geom_bond_atom_site_label_2
_geom_bond_distance
O1 C14B 1.390(5)
O1 C2 1.437(5)
C2 O3 1.403(6)
C2 H2A 0.9700
C2 H2B 0.9700
O3 C3A 1.385(5)
C3A C14B 1.355(6)
C3A C4 1.362(7)
C4 C5 1.398(6)
C4 H4A 0.9300
C5A C14A 1.392(5)
C5A C5 1.393(6)
C5A C6 1.533(5)
C5 H5A 0.9300
C6 C15 1.530(6)
C6 C6A 1.543(5)
C6 H6A 0.9800
C6B C10A 1.373(6)
C6B C7 1.410(5)
C6B C6A 1.532(4)
C6A N13 1.473(5)
C6A H6B 0.9800
C7 C8 1.378(5)
C7 H7A 0.9300
C8 O16 1.378(5)
C8 C9 1.395(6)
C9 C10 1.369(6)
C9 O18 1.373(4)
C10A C10 1.415(5)
C10A C11 1.495(6)
C10 H10A 0.9300
C11 C12 1.513(6)
C11 H11A 0.9700
C11 H11B 0.9700
C12 N13 1.461(5)
C12 H12A 0.9700
C12 H12B 0.9700
N13 C14 1.460(5)
C14A C14B 1.390(5)
C14A C14 1.495(6)
C14 H14A 0.9700
C14 H14B 0.9700
C15 H15A 0.9600
C15 H15B 0.9600
C15 H15C 0.9600
O16 C17 1.402(6)
C17 H17A 0.9600
C17 H17B 0.9600
C17 H17C 0.9600
O18 C19 1.404(6)
C19 H19A 0.9600
C19 H19B 0.9600
C19 H19C 0.9600

loop_
_geom_torsion_atom_site_label_1
_geom_torsion_atom_site_label_2
_geom_torsion_atom_site_label_3
_geom_torsion_atom_site_label_4
_geom_torsion
_geom_torsion_publ_flag
C14B O1 C2 O3 -1.2(6) ?
O1 C2 O3 C3A 0.9(7) ?
C2 O3 C3A C14B -0.2(6) ?
C2 O3 C3A C4 179.5(6) ?
C14B C3A C4 C5 -1.0(8) ?
O3 C3A C4 C5 179.4(5) ?
C14A C5A C5 C4 -0.2(8) ?
C6 C5A C5 C4 -178.7(5) ?
C3A C4 C5 C5A 0.5(8) ?
C14A C5A C6 C15 -108.4(5) ?
C5 C5A C6 C15 70.1(5) ?
C14A C5A C6 C6A 16.3(6) ?
C5 C5A C6 C6A -165.2(4) ?
C10A C6B C6A N13 6.6(5) ?
C7 C6B C6A N13 -173.1(4) ?
C10A C6B C6A C6 127.7(4) ?
C7 C6B C6A C6 -52.0(5) ?
C5A C6 C6A N13 -50.0(4) ?
C15 C6 C6A N13 73.8(4) ?
C5A C6 C6A C6B -173.4(3) ?
C15 C6 C6A C6B -49.6(4) ?
C10A C6B C7 C8 -1.4(6) ?
C6A C6B C7 C8 178.4(4) ?
C6B C7 C8 O16 -179.7(4) ?
C6B C7 C8 C9 -0.3(7) ?
O16 C8 C9 C10 -179.1(4) ?
C7 C8 C9 C10 1.5(7) ?
O16 C8 C9 O18 0.8(6) ?
C7 C8 C9 O18 -178.7(4) ?
C7 C6B C10A C10 1.8(6) ?
C6A C6B C10A C10 -178.0(4) ?
C7 C6B C10A C11 -177.6(4) ?
C6A C6B C10A C11 2.7(7) ?
O18 C9 C10 C10A 179.1(4) ?
C8 C9 C10 C10A -1.1(7) ?
C6B C10A C10 C9 -0.6(7) ?
C11 C10A C10 C9 178.8(5) ?
C6B C10A C11 C12 20.9(6) ?
C10 C10A C11 C12 -158.4(4) ?
C10A C11 C12 N13 -54.2(6) ?
C11 C12 N13 C14 -170.2(4) yes
C11 C12 N13 C6A 66.9(5) yes
C6B C6A N13 C14 -164.1(3) yes
C6 C6A N13 C14 72.3(4) yes
C6B C6A N13 C12 -41.1(5) yes
C6 C6A N13 C12 -164.8(4) yes
C5 C5A C14A C14B 0.4(6) ?
C6 C5A C14A C14B 178.9(4) ?
C5 C5A C14A C14 -179.3(5) ?
C6 C5A C14A C14 -0.8(6) ?
C4 C3A C14B O1 179.7(5) ?
O3 C3A C14B O1 -0.5(5) ?
C4 C3A C14B C14A 1.2(8) ?
O3 C3A C14B C14A -179.1(4) ?
C2 O1 C14B C3A 1.0(5) ?
C2 O1 C14B C14A 179.5(5) ?
C5A C14A C14B C3A -0.9(7) ?
C14 C14A C14B C3A 178.8(5) ?
C5A C14A C14B O1 -179.2(4) ?
C14 C14A C14B O1 0.5(7) ?
C12 N13 C14 C14A -179.7(4) ?
C6A N13 C14 C14A -55.1(5) ?
C5A C14A C14 N13 19.4(6) ?
C14B C14A C14 N13 -160.3(4) ?
C7 C8 O16 C17 -1.8(7) ?
C9 C8 O16 C17 178.8(5) ?
C10 C9 O18 C19 8.0(7) ?
C8 C9 O18 C19 -171.9(5) ?

loop_
_cod_related_entry_id
_cod_related_entry_database
_cod_related_entry_code
1 ChemSpider 8558877
